data_2210135
loop_
_publ_author_name
'Liang Wang'
'Guang-Bo Che'
'Chun-Bo Liu'

_publ_section_title
;A new Zn^II^ coordination polymer with intermolecular \p--\p interactions:
 <i>catena</i>-poly[[aqua(dipyrido[3,2-<i>a</i>:2',3'-<i>c</i>]phenazine)zinc(II)]-\m-benzene-1,4-dicarboxylato]
;
_journal_coeditor_code BV2030
_journal_issue 9
_journal_name_full 'Acta Crystallographica Section E'
_journal_page_first m2323
_journal_page_last m2325
_journal_paper_doi 10.1107/S1600536806033794
_journal_volume 62
_journal_year 2006
_chemical_formula_iupac '[Zn (C7 H3 N O4) (C18 H10 N4)]'
_chemical_formula_moiety 'C26 H16 N4 O5 Zn'
_chemical_formula_sum 'C26 H16 N4 O5 Zn'
_chemical_formula_weight 529.80
_chemical_name_systematic
;
catena-poly[[aqua(dipyrido[3,2-a:2',3'-c]phenazine)zinc(II)]-\m-benzene-
1,4-dicarboxylato]
;
_space_group_IT_number 14
_symmetry_cell_setting monoclinic
_symmetry_space_group_name_Hall '-P 2yn'
_symmetry_space_group_name_H-M 'P 1 21/n 1'
_atom_sites_solution_hydrogens geom
_atom_sites_solution_primary direct
_atom_sites_solution_secondary difmap
_audit_creation_method SHELXL-97
_cell_angle_alpha 90.00
_cell_angle_beta 94.61(3)
_cell_angle_gamma 90.00
_cell_formula_units_Z 4
_cell_length_a 10.389(2)
_cell_length_b 14.007(3)
_cell_length_c 15.023(3)
_cell_measurement_reflns_used 10894
_cell_measurement_temperature 292(2)
_cell_measurement_theta_max 27.44
_cell_measurement_theta_min 3.01
_cell_volume 2179.1(8)
_computing_cell_refinement PROCESS-AUTO
_computing_data_collection 'PROCESS-AUTO (Rigaku, 1998)'
_computing_data_reduction PROCESS-AUTO
_computing_molecular_graphics 'SHELXTL-Plus (Sheldrick, 1990)'
_computing_publication_material SHELXL97
_computing_structure_refinement 'SHELXL97 (Sheldrick, 1997)'
_computing_structure_solution 'SHELXS97 (Sheldrick, 1997)'
_diffrn_ambient_temperature 292(2)
_diffrn_detector_area_resol_mean 10.0
_diffrn_measured_fraction_theta_full 0.993
_diffrn_measured_fraction_theta_max 0.988
_diffrn_measurement_device_type 'Rigaku R-AXIS RAPID'
_diffrn_measurement_method \w
_diffrn_radiation_monochromator graphite
_diffrn_radiation_source 'rotating anode'
_diffrn_radiation_type MoK\a
_diffrn_radiation_wavelength 0.71073
_diffrn_reflns_av_R_equivalents 0.1249
_diffrn_reflns_av_sigmaI/netI 0.1126
_diffrn_reflns_limit_h_max 13
_diffrn_reflns_limit_h_min -13
_diffrn_reflns_limit_k_max 18
_diffrn_reflns_limit_k_min -18
_diffrn_reflns_limit_l_max 19
_diffrn_reflns_limit_l_min -18
_diffrn_reflns_number 19770
_diffrn_reflns_theta_full 25.00
_diffrn_reflns_theta_max 27.44
_diffrn_reflns_theta_min 3.09
_diffrn_standards_decay_% 0
_diffrn_standards_interval_count 0
_diffrn_standards_number 0
_exptl_absorpt_coefficient_mu 1.177
_exptl_absorpt_correction_T_max 0.785
_exptl_absorpt_correction_T_min 0.721
_exptl_absorpt_correction_type multi-scan
_exptl_absorpt_process_details '(ABSCOR; Higashi, 1995)'
_exptl_crystal_colour colorless
_exptl_crystal_density_diffrn 1.615
_exptl_crystal_density_method 'not measured'
_exptl_crystal_description block
_exptl_crystal_F_000 1080
_exptl_crystal_size_max 0.27
_exptl_crystal_size_mid 0.24
_exptl_crystal_size_min 0.21
_refine_diff_density_max 0.968
_refine_diff_density_min -0.662
_refine_ls_extinction_method none
_refine_ls_goodness_of_fit_ref 1.008
_refine_ls_hydrogen_treatment mixed
_refine_ls_matrix_type full
_refine_ls_number_parameters 333
_refine_ls_number_reflns 4919
_refine_ls_number_restraints 3
_refine_ls_restrained_S_all 1.008
_refine_ls_R_factor_all 0.1552
_refine_ls_R_factor_gt 0.0742
_refine_ls_shift/su_max 0.000
_refine_ls_shift/su_mean 0.000
_refine_ls_structure_factor_coef Fsqd
_refine_ls_weighting_details 'calc w=1/[\s^2^(Fo^2^)+(0.0937P)^2^] where P=(Fo^2^+2Fc^2^)/3'
_refine_ls_weighting_scheme calc
_refine_ls_wR_factor_gt 0.1532
_refine_ls_wR_factor_ref 0.1933
_reflns_number_gt 2633
_reflns_number_total 4919
_reflns_threshold_expression I>2\s(I)
_cod_data_source_file bv2030.cif
_cod_data_source_block I
_cod_original_cell_volume 2179.0(8)
_cod_original_sg_symbol_Hall -P2yn
_cod_original_sg_symbol_H-M 'P 21/n'
_cod_database_code 2210135
_cod_database_fobs_code 2210135

loop_
_symmetry_equiv_pos_as_xyz
'x, y, z'
'-x+1/2, y+1/2, -z+1/2'
'-x, -y, -z'
'x-1/2, -y-1/2, z-1/2'

loop_
_atom_site_type_symbol
_atom_site_label
_atom_site_fract_x
_atom_site_fract_y
_atom_site_fract_z
_atom_site_U_iso_or_equiv
_atom_site_adp_type
_atom_site_calc_flag
_atom_site_refinement_flags
_atom_site_occupancy
Zn Zn1 0.56906(6) 0.13105(4) 0.15220(4) 0.0375(2) Uani d . 1
O O1W 0.3972(4) 0.0991(3) 0.0833(3) 0.0470(10) Uani d D 1
O O1 0.7625(4) 0.1105(3) 0.1368(3) 0.0489(11) Uani d . 1
O O2 0.6589(4) 0.0628(3) 0.0119(3) 0.0537(11) Uani d . 1
O O4 0.5450(4) 0.2710(3) 0.1180(3) 0.0458(10) Uani d . 1
O O3 0.4336(5) 0.2464(3) -0.0131(3) 0.0606(13) Uani d . 1
N N3 0.6839(5) -0.1674(3) 0.4897(3) 0.0417(12) Uani d . 1
N N4 0.6833(5) 0.0104(3) 0.5782(3) 0.0430(12) Uani d . 1
C C1 0.5647(6) -0.0935(4) 0.1713(4) 0.0440(15) Uani d . 1
H H1 0.5407 -0.0947 0.1103 0.053 Uiso calc R 1
N N1 0.5706(5) -0.0105(3) 0.2123(3) 0.0393(11) Uani d . 1
C C24 0.4987(5) 0.4037(4) 0.0217(4) 0.0377(13) Uani d . 1
N N2 0.5839(5) 0.1600(3) 0.2919(3) 0.0401(12) Uani d . 1
C C23 0.4918(6) 0.2981(4) 0.0430(4) 0.0435(15) Uani d . 1
C C4 0.6272(5) -0.0936(4) 0.3502(4) 0.0378(13) Uani d . 1
C C13 0.7132(6) -0.1610(4) 0.5784(4) 0.0417(14) Uani d . 1
C C26 0.5361(6) 0.5665(4) 0.0648(4) 0.0448(15) Uani d . 1
H H26 0.5605 0.6113 0.1086 0.054 Uiso calc R 1
C C12 0.6576(5) -0.0866(4) 0.4465(4) 0.0357(12) Uani d . 1
C C11 0.6590(5) 0.0032(4) 0.4888(4) 0.0356(13) Uani d . 1
C C10 0.6326(6) 0.0900(4) 0.4377(4) 0.0372(13) Uani d . 1
C C25 0.5348(6) 0.4710(4) 0.0865(4) 0.0424(15) Uani d . 1
H H25 0.5583 0.4516 0.1448 0.051 Uiso calc R 1
C C14 0.7116(5) -0.0710(4) 0.6231(4) 0.0388(13) Uani d . 1
C C7 0.5865(6) 0.2459(4) 0.3305(4) 0.0462(15) Uani d . 1
H H7 0.5723 0.2994 0.2944 0.055 Uiso calc R 1
C C5 0.6013(6) -0.0093(3) 0.3006(4) 0.0369(13) Uani d . 1
C C3 0.6229(6) -0.1795(4) 0.3035(4) 0.0458(15) Uani d . 1
H H3 0.6411 -0.2367 0.3333 0.055 Uiso calc R 1
C C2 0.5922(6) -0.1790(4) 0.2144(4) 0.0451(15) Uani d . 1
H H2 0.5896 -0.2359 0.1823 0.054 Uiso calc R 1
C C18 0.7470(6) -0.2440(4) 0.6285(4) 0.0507(16) Uani d . 1
H H18 0.7491 -0.3028 0.5999 0.061 Uiso calc R 1
C C20 0.8856(5) 0.0362(4) 0.0296(4) 0.0371(13) Uani d . 1
C C8 0.6094(6) 0.2592(4) 0.4219(4) 0.0508(16) Uani d . 1
H H8 0.6082 0.3199 0.4468 0.061 Uiso calc R 1
C C22 1.1066(6) -0.0108(4) 0.0603(4) 0.0466(15) Uani d . 1
H H22 1.1782 -0.0180 0.1009 0.056 Uiso calc R 1
C C17 0.7761(6) -0.2383(5) 0.7171(4) 0.0546(17) Uani d . 1
H H17 0.8001 -0.2933 0.7489 0.065 Uiso calc R 1
C C6 0.6060(5) 0.0832(4) 0.3452(4) 0.0342(12) Uani d . 1
C C19 0.7605(6) 0.0738(4) 0.0602(4) 0.0422(14) Uani d . 1
C C21 0.9934(6) 0.0247(4) 0.0881(4) 0.0429(14) Uani d . 1
H H21 0.9895 0.0413 0.1478 0.051 Uiso calc R 1
C C9 0.6340(6) 0.1805(4) 0.4746(4) 0.0465(15) Uani d . 1
H H9 0.6517 0.1879 0.5359 0.056 Uiso calc R 1
C C15 0.7414(7) -0.0684(4) 0.7162(4) 0.0533(17) Uani d . 1
H H15 0.7409 -0.0103 0.7462 0.064 Uiso calc R 1
C C16 0.7710(7) -0.1505(5) 0.7632(4) 0.0556(17) Uani d . 1
H H16 0.7876 -0.1485 0.8249 0.067 Uiso calc R 1
H HW11 0.401(6) 0.143(3) 0.038(3) 0.054(19) Uiso d D 1
H HW12 0.395(9) 0.047(2) 0.047(3) 0.12(3) Uiso d D 1

loop_
_atom_site_aniso_label
_atom_site_aniso_U_11
_atom_site_aniso_U_22
_atom_site_aniso_U_33
_atom_site_aniso_U_12
_atom_site_aniso_U_13
_atom_site_aniso_U_23
Zn1 0.0403(4) 0.0335(4) 0.0388(4) 0.0013(3) 0.0042(3) 0.0029(3)
O1W 0.051(3) 0.046(2) 0.045(3) -0.006(2) 0.007(2) 0.001(2)
O1 0.054(3) 0.041(2) 0.054(3) -0.0018(19) 0.017(2) -0.0120(19)
O2 0.039(3) 0.050(3) 0.072(3) 0.005(2) 0.005(2) -0.004(2)
O4 0.055(3) 0.037(2) 0.043(3) 0.0050(19) -0.007(2) -0.0001(18)
O3 0.094(4) 0.038(2) 0.047(3) -0.001(2) -0.015(3) -0.0002(19)
N3 0.048(3) 0.046(3) 0.031(3) 0.005(2) 0.006(2) 0.003(2)
N4 0.039(3) 0.048(3) 0.042(3) 0.005(2) 0.002(2) 0.000(2)
C1 0.064(4) 0.039(3) 0.028(3) -0.001(3) -0.005(3) -0.005(2)
N1 0.047(3) 0.044(3) 0.027(3) -0.002(2) 0.004(2) 0.000(2)
C24 0.036(3) 0.031(3) 0.047(4) 0.009(2) 0.004(3) 0.006(2)
N2 0.043(3) 0.031(2) 0.046(3) 0.002(2) 0.003(2) 0.003(2)
C23 0.056(4) 0.033(3) 0.042(4) 0.006(3) 0.009(3) -0.001(3)
C4 0.034(3) 0.037(3) 0.043(3) -0.002(2) 0.007(3) -0.005(2)
C13 0.039(4) 0.042(3) 0.045(4) 0.002(3) 0.005(3) -0.005(3)
C26 0.059(4) 0.031(3) 0.043(4) 0.001(3) -0.006(3) -0.003(2)
C12 0.034(3) 0.043(3) 0.030(3) -0.001(3) 0.004(2) 0.002(2)
C11 0.031(3) 0.045(3) 0.031(3) -0.001(2) 0.001(2) -0.006(2)
C10 0.045(4) 0.033(3) 0.034(3) 0.001(3) 0.007(3) 0.001(2)
C25 0.050(4) 0.033(3) 0.042(4) 0.002(3) -0.006(3) -0.001(2)
C14 0.031(3) 0.051(4) 0.034(3) 0.004(3) 0.002(2) -0.001(3)
C7 0.050(4) 0.032(3) 0.057(4) 0.002(3) 0.011(3) 0.005(3)
C5 0.041(3) 0.028(3) 0.043(4) 0.001(2) 0.008(3) -0.003(2)
C3 0.059(4) 0.034(3) 0.044(4) 0.002(3) 0.001(3) -0.001(3)
C2 0.069(5) 0.035(3) 0.031(3) -0.001(3) 0.002(3) -0.006(2)
C18 0.068(5) 0.046(3) 0.037(4) 0.006(3) -0.001(3) 0.006(3)
C20 0.038(3) 0.032(3) 0.041(3) -0.001(2) 0.008(3) -0.006(2)
C8 0.065(5) 0.038(3) 0.049(4) 0.002(3) 0.002(3) -0.011(3)
C22 0.043(4) 0.055(4) 0.041(4) 0.003(3) -0.002(3) -0.006(3)
C17 0.061(5) 0.054(4) 0.048(4) 0.012(3) -0.002(3) 0.009(3)
C6 0.032(3) 0.034(3) 0.037(3) -0.001(2) 0.007(2) -0.001(2)
C19 0.035(4) 0.031(3) 0.061(4) 0.003(2) 0.008(3) 0.005(3)
C21 0.039(4) 0.051(3) 0.038(3) 0.001(3) 0.003(3) -0.011(3)
C9 0.051(4) 0.046(3) 0.042(4) 0.000(3) 0.002(3) -0.011(3)
C15 0.065(5) 0.058(4) 0.036(4) 0.011(3) -0.007(3) -0.006(3)
C16 0.066(5) 0.070(4) 0.030(3) 0.011(3) -0.002(3) 0.000(3)

loop_
_atom_type_symbol
_atom_type_description
_atom_type_scat_dispersion_real
_atom_type_scat_dispersion_imag
_atom_type_scat_source
C C 0.0033 0.0016 'International Tables Vol C Tables 4.2.6.8 and 6.1.1.4'
H H 0.0000 0.0000 'International Tables Vol C Tables 4.2.6.8 and 6.1.1.4'
N N 0.0061 0.0033 'International Tables Vol C Tables 4.2.6.8 and 6.1.1.4'
O O 0.0106 0.0060 'International Tables Vol C Tables 4.2.6.8 and 6.1.1.4'
Zn Zn 0.2839 1.4301 'International Tables Vol C Tables 4.2.6.8 and 6.1.1.4'

loop_
_geom_angle_atom_site_label_1
_geom_angle_atom_site_label_2
_geom_angle_atom_site_label_3
_geom_angle_site_symmetry_1
_geom_angle_site_symmetry_3
_geom_angle
_geom_angle_publ_flag
O4 Zn1 O1W . . 89.92(17) y
O4 Zn1 O1 . . 101.96(16) y
O1W Zn1 O1 . . 137.19(17) y
O4 Zn1 N2 . . 93.60(16) y
O1W Zn1 N2 . . 122.17(18) y
O1 Zn1 N2 . . 98.23(18) y
O4 Zn1 N1 . . 167.79(17) y
O1W Zn1 N1 . . 89.28(17) y
O1 Zn1 N1 . . 86.81(16) y
N2 Zn1 N1 . . 76.58(16) y
Zn1 O1W HW11 . . 98(4) ?
Zn1 O1W HW12 . . 117(6) ?
HW11 O1W HW12 . . 95(3) ?
C19 O1 Zn1 . . 102.4(4) ?
C23 O4 Zn1 . . 123.1(4) ?
C12 N3 C13 . . 116.8(5) ?
C14 N4 C11 . . 116.9(5) ?
N1 C1 C2 . . 123.1(5) ?
N1 C1 H1 . . 118.4 ?
C2 C1 H1 . . 118.4 ?
C1 N1 C5 . . 118.3(5) ?
C1 N1 Zn1 . . 127.7(4) ?
C5 N1 Zn1 . . 113.1(3) ?
C25 C24 C26 . 3_665 119.3(5) ?
C25 C24 C23 . . 122.0(5) ?
C26 C24 C23 3_665 . 118.6(5) ?
C7 N2 C6 . . 117.7(5) ?
C7 N2 Zn1 . . 126.7(4) ?
C6 N2 Zn1 . . 115.3(3) ?
O3 C23 O4 . . 125.8(5) ?
O3 C23 C24 . . 117.2(5) ?
O4 C23 C24 . . 116.9(5) ?
C3 C4 C5 . . 117.4(5) ?
C3 C4 C12 . . 123.6(5) ?
C5 C4 C12 . . 118.9(5) ?
N3 C13 C18 . . 120.0(5) ?
N3 C13 C14 . . 120.9(5) ?
C18 C13 C14 . . 119.1(5) ?
C25 C26 C24 . 3_665 120.5(5) ?
C25 C26 H26 . . 119.7 ?
C24 C26 H26 3_665 . 119.7 ?
N3 C12 C11 . . 123.2(5) ?
N3 C12 C4 . . 116.7(5) ?
C11 C12 C4 . . 120.1(5) ?
N4 C11 C12 . . 120.6(5) ?
N4 C11 C10 . . 118.4(5) ?
C12 C11 C10 . . 120.9(5) ?
C9 C10 C6 . . 117.2(5) ?
C9 C10 C11 . . 124.0(5) ?
C6 C10 C11 . . 118.8(5) ?
C26 C25 C24 . . 120.1(5) ?
C26 C25 H25 . . 119.9 ?
C24 C25 H25 . . 119.9 ?
N4 C14 C15 . . 119.8(5) ?
N4 C14 C13 . . 121.4(5) ?
C15 C14 C13 . . 118.7(5) ?
N2 C7 C8 . . 123.2(5) ?
N2 C7 H7 . . 118.4 ?
C8 C7 H7 . . 118.4 ?
N1 C5 C4 . . 122.2(5) ?
N1 C5 C6 . . 117.6(5) ?
C4 C5 C6 . . 120.3(5) ?
C2 C3 C4 . . 119.4(5) ?
C2 C3 H3 . . 120.3 ?
C4 C3 H3 . . 120.3 ?
C3 C2 C1 . . 119.5(5) ?
C3 C2 H2 . . 120.2 ?
C1 C2 H2 . . 120.2 ?
C17 C18 C13 . . 120.3(6) ?
C17 C18 H18 . . 119.8 ?
C13 C18 H18 . . 119.8 ?
C21 C20 C22 . 3_755 118.5(5) ?
C21 C20 C19 . . 121.6(5) ?
C22 C20 C19 3_755 . 119.9(5) ?
C9 C8 C7 . . 118.3(5) ?
C9 C8 H8 . . 120.9 ?
C7 C8 H8 . . 120.9 ?
C21 C22 C20 . 3_755 120.1(6) ?
C21 C22 H22 . . 119.9 ?
C20 C22 H22 3_755 . 119.9 ?
C18 C17 C16 . . 121.5(6) ?
C18 C17 H17 . . 119.3 ?
C16 C17 H17 . . 119.3 ?
N2 C6 C10 . . 123.0(5) ?
N2 C6 C5 . . 116.0(5) ?
C10 C6 C5 . . 120.9(5) ?
O2 C19 O1 . . 122.4(6) ?
O2 C19 C20 . . 119.5(6) ?
O1 C19 C20 . . 118.0(6) ?
C22 C21 C20 . . 121.4(5) ?
C22 C21 H21 . . 119.3 ?
C20 C21 H21 . . 119.3 ?
C8 C9 C10 . . 120.7(6) ?
C8 C9 H9 . . 119.6 ?
C10 C9 H9 . . 119.6 ?
C16 C15 C14 . . 120.7(6) ?
C16 C15 H15 . . 119.6 ?
C14 C15 H15 . . 119.6 ?
C15 C16 C17 . . 119.6(6) ?
C15 C16 H16 . . 120.2 ?
C17 C16 H16 . . 120.2 ?

loop_
_geom_bond_atom_site_label_1
_geom_bond_atom_site_label_2
_geom_bond_site_symmetry_2
_geom_bond_distance
_geom_bond_publ_flag
Zn1 O4 . 2.036(4) y
Zn1 O1W . 2.040(4) y
Zn1 O1 . 2.062(4) y
Zn1 N2 . 2.131(5) y
Zn1 N1 . 2.179(4) y
O1W HW11 . 0.92(4) ?
O1W HW12 . 0.92(2) ?
O1 C19 . 1.259(7) ?
O2 C19 . 1.241(7) ?
O4 C23 . 1.272(7) ?
O3 C23 . 1.232(7) ?
N3 C12 . 1.322(7) ?
N3 C13 . 1.345(7) ?
N4 C14 . 1.346(7) ?
N4 C11 . 1.350(7) ?
C1 N1 . 1.315(7) ?
C1 C2 . 1.381(8) ?
C1 H1 . 0.9300 ?
N1 C5 . 1.340(7) ?
C24 C25 . 1.384(8) ?
C24 C26 3_665 1.385(8) ?
C24 C23 . 1.517(7) ?
N2 C7 . 1.334(7) ?
N2 C6 . 1.350(7) ?
C4 C3 . 1.392(7) ?
C4 C5 . 1.411(7) ?
C4 C12 . 1.459(8) ?
C13 C18 . 1.414(8) ?
C13 C14 . 1.429(7) ?
C26 C25 . 1.377(7) ?
C26 C24 3_665 1.385(8) ?
C26 H26 . 0.9300 ?
C12 C11 . 1.410(7) ?
C11 C10 . 1.453(7) ?
C10 C9 . 1.382(7) ?
C10 C6 . 1.398(8) ?
C25 H25 . 0.9300 ?
C14 C15 . 1.408(8) ?
C7 C8 . 1.388(8) ?
C7 H7 . 0.9300 ?
C5 C6 . 1.457(7) ?
C3 C2 . 1.351(8) ?
C3 H3 . 0.9300 ?
C2 H2 . 0.9300 ?
C18 C17 . 1.344(8) ?
C18 H18 . 0.9300 ?
C20 C21 . 1.377(8) ?
C20 C22 3_755 1.405(8) ?
C20 C19 . 1.509(8) ?
C8 C9 . 1.368(8) ?
C8 H8 . 0.9300 ?
C22 C21 . 1.372(8) ?
C22 C20 3_755 1.405(8) ?
C22 H22 . 0.9300 ?
C17 C16 . 1.414(9) ?
C17 H17 . 0.9300 ?
C21 H21 . 0.9300 ?
C9 H9 . 0.9300 ?
C15 C16 . 1.371(8) ?
C15 H15 . 0.9300 ?
C16 H16 . 0.9300 ?

loop_
_geom_hbond_atom_site_label_D
_geom_hbond_atom_site_label_H
_geom_hbond_atom_site_label_A
_geom_hbond_site_symmetry_A
_geom_hbond_distance_DH
_geom_hbond_distance_HA
_geom_hbond_distance_DA
_geom_hbond_angle_DHA
O1W HW12 O2 3_655 0.92(2) 1.83(3) 2.719(6) 162(8)
O1W HW11 O3 . 0.92(4) 1.69(3) 2.567(6) 159(5)
